data_7009917
loop_
_publ_author_name
'Brammer, Lee'
'Rivas, Juan C. Mareque'
'Atencio, Reinaldo'
'Fang, Shiyue'
'Pigge, F. Christopher'

_publ_section_title
;
 Combining hydrogen bonds with coordination chemistry or organometallic
 \p-arene chemistry: strategies for inorganic crystal
 engineering&#x200A;&#x2020;
;
_journal_issue 21
_journal_name_full 'Journal of the Chemical Society, Dalton Transactions'
_journal_page_first 3855
_journal_paper_doi 10.1039/b004395h
_journal_year 2000
_chemical_compound_source synthesis
_chemical_formula_sum 'C24 H24 Cl2 N8 O11 Pt'
_chemical_formula_weight 866.50
_chemical_name_systematic
; 
 ? 
;
_space_group_IT_number 12
_symmetry_cell_setting monoclinic
_symmetry_space_group_name_Hall '-C 2y'
_symmetry_space_group_name_H-M 'C 1 2/m 1'
_atom_sites_solution_hydrogens geom
_atom_sites_solution_primary direct
_atom_sites_solution_secondary difmap
_audit_creation_method SHELXL
_cell_angle_alpha 90.00
_cell_angle_beta 94.430(1)
_cell_angle_gamma 90.00
_cell_formula_units_Z 2
_cell_length_a 12.6582(1)
_cell_length_b 17.2961(2)
_cell_length_c 7.8045(1)
_cell_measurement_reflns_used 8192
_cell_measurement_temperature 203(5)
_cell_measurement_theta_max 30.20
_cell_measurement_theta_min 2.00
_cell_volume 1703.59(3)
_computing_cell_refinement 'SMART (Siemens, 1994)'
_computing_data_collection 'SMART (Siemens, 1994)'
_computing_data_reduction 'SMART (Siemens, 1994)'
_computing_molecular_graphics 'SHELXTL (Siemens, 1994)'
_computing_publication_material 'SHELXTL (Siemens, 1994)'
_computing_structure_refinement 'SHELXTL (Siemens, 1994)'
_computing_structure_solution 'SHELXTL (Siemens, 1994)'
_diffrn_ambient_temperature 203(5)
_diffrn_measurement_device 'Siemens SMART CCD diffractometer'
_diffrn_measurement_method \w-scans
_diffrn_radiation_monochromator graphite
_diffrn_radiation_source 'sealed tube'
_diffrn_radiation_type MoK\a
_diffrn_radiation_wavelength 0.71073
_diffrn_reflns_av_R_equivalents 0.0589
_diffrn_reflns_av_sigmaI/netI 0.0480
_diffrn_reflns_limit_h_max 17
_diffrn_reflns_limit_h_min -17
_diffrn_reflns_limit_k_max 23
_diffrn_reflns_limit_k_min -23
_diffrn_reflns_limit_l_max 10
_diffrn_reflns_limit_l_min -10
_diffrn_reflns_number 13033
_diffrn_reflns_theta_max 30.20
_diffrn_reflns_theta_min 2.00
_exptl_absorpt_coefficient_mu 4.339
_exptl_absorpt_correction_T_max 0.604297
_exptl_absorpt_correction_T_min 0.484019
_exptl_absorpt_correction_type empirical
_exptl_absorpt_process_details
; 
  Absorption correction was based upon symmetry equivalent 
 and repeated intensity measurements using the program SADABS 
 (Sheldrick, 1995) which is based upon the method of Blessing 
 (Blessing, 1995)
;
_exptl_crystal_colour colorless
_exptl_crystal_density_diffrn 1.689
_exptl_crystal_description 'triangular prism'
_exptl_crystal_F_000 848
_exptl_crystal_size_max 0.20
_exptl_crystal_size_mid 0.05
_exptl_crystal_size_min 0.05
_refine_diff_density_max 0.927
_refine_diff_density_min -1.265
_refine_diff_density_rms 0.167
_refine_ls_extinction_method none
_refine_ls_goodness_of_fit_all 1.078
_refine_ls_goodness_of_fit_obs 1.056
_refine_ls_hydrogen_treatment constr
_refine_ls_matrix_type full
_refine_ls_number_parameters 110
_refine_ls_number_reflns 2468
_refine_ls_number_restraints 0
_refine_ls_restrained_S_all 1.078
_refine_ls_restrained_S_obs 1.056
_refine_ls_R_factor_all 0.0394
_refine_ls_R_factor_obs 0.0343
_refine_ls_shift/esd_max 0.001
_refine_ls_shift/esd_mean 0.000
_refine_ls_structure_factor_coef Fsqd
_refine_ls_weighting_details 'w=1/[\s^2^(Fo^2^)+(0.0500P)^2^+0.0000P] where P=(Fo^2^+2Fc^2^)/3'
_refine_ls_weighting_scheme calc
_refine_ls_wR_factor_all 0.0808
_refine_ls_wR_factor_obs 0.0777
_reflns_number_observed 2379
_reflns_number_total 2468
_reflns_observed_criterion >2sigma(I)
_cod_data_source_file b004395h.txt
_cod_data_source_block lee5398sad
_cod_depositor_comments
;
The following automatic conversions were performed:

'_refine_ls_weighting_scheme' value 'calc
w=1/[\s^2^(Fo^2^)+(0.0500P)^2^+0.0000P] where P=(Fo^2^+2Fc^2^)/3' was
changed to 'calc'. New tag '_refine_ls_weighting_details' was
created. The value of the new tag was set to
'w=1/[\s^2^(Fo^2^)+(0.0500P)^2^+0.0000P] where P=(Fo^2^+2Fc^2^)/3'.

Automatic conversion script
Id: cif_fix_values 3143 2015-03-26 13:38:13Z robertas 
;
_cod_original_sg_symbol_H-M C2/m
_cod_database_code 7009917

loop_
_symmetry_equiv_pos_as_xyz
'x, y, z'
'-x, y, -z'
'x+1/2, y+1/2, z'
'-x+1/2, y+1/2, -z'
'-x, -y, -z'
'x, -y, z'
'-x+1/2, -y+1/2, -z'
'x+1/2, -y+1/2, z'

loop_
_atom_site_aniso_label
_atom_site_aniso_U_11
_atom_site_aniso_U_22
_atom_site_aniso_U_33
_atom_site_aniso_U_23
_atom_site_aniso_U_13
_atom_site_aniso_U_12
Pt1 0.02197(15) 0.01186(13) 0.01995(15) 0.000 0.00740(9) 0.000
Cl1 0.0356(7) 0.0193(6) 0.0695(11) 0.000 0.0118(7) 0.000
N1 0.0203(13) 0.0153(13) 0.0196(13) 0.0002(10) 0.0075(11) 0.0008(11)
C2 0.027(2) 0.019(2) 0.025(2) 0.0012(13) -0.0013(14) -0.0005(14)
C3 0.021(2) 0.024(2) 0.025(2) 0.0004(14) -0.0032(13) -0.0019(14)
C4 0.020(2) 0.021(2) 0.019(2) 0.0019(12) 0.0054(12) -0.0019(13)
C5 0.022(2) 0.024(2) 0.027(2) 0.0084(14) -0.0004(14) -0.0045(14)
C6 0.018(2) 0.022(2) 0.029(2) 0.0072(14) 0.0018(13) -0.0033(13)
C7 0.027(2) 0.027(2) 0.021(2) 0.0007(14) 0.0027(14) -0.0099(15)
O 0.0209(13) 0.040(2) 0.042(2) 0.0052(13) 0.0044(12) -0.0098(12)
N2 0.029(2) 0.025(2) 0.030(2) 0.0060(13) 0.0012(13) -0.0088(13)
O2 0.041(2) 0.093(4) 0.107(4) -0.027(3) 0.010(2) 0.016(2)

loop_
_atom_site_label
_atom_site_type_symbol
_atom_site_fract_x
_atom_site_fract_y
_atom_site_fract_z
_atom_site_U_iso_or_equiv
_atom_site_thermal_displace_type
_atom_site_occupancy
_atom_site_calc_flag
_atom_site_refinement_flags
_atom_site_disorder_group
Pt1 Pt 1.0000 0.0000 1.0000 0.01763(10) Uani 1 d S .
Cl1 Cl 1.18380(12) 0.0000 1.4158(2) 0.0411(4) Uani 1 d S .
N1 N 1.0904(2) 0.0820(2) 0.8980(4) 0.0181(5) Uani 1 d . .
C2 C 1.1876(3) 0.0990(2) 0.9726(5) 0.0235(7) Uani 1 d . .
H2 H 1.2139(3) 0.0712(2) 1.0701(5) 0.028 Uiso 1 calc R .
C3 C 1.2486(3) 0.1564(2) 0.9084(5) 0.0235(7) Uani 1 d . .
H3 H 1.3171(3) 0.1660(2) 0.9592(5) 0.028 Uiso 1 calc R .
C4 C 1.2090(3) 0.2002(2) 0.7682(4) 0.0196(7) Uani 1 d . .
C5 C 1.1103(3) 0.1813(2) 0.6920(5) 0.0245(7) Uani 1 d . .
H5 H 1.0818(3) 0.2093(2) 0.5960(5) 0.029 Uiso 1 calc R .
C6 C 1.0532(3) 0.1211(2) 0.7568(5) 0.0229(7) Uani 1 d . .
H6 H 0.9874(3) 0.1072(2) 0.7012(5) 0.027 Uiso 1 calc R .
C7 C 1.2736(3) 0.2668(2) 0.7085(5) 0.0250(7) Uani 1 d . .
O O 1.3718(2) 0.2635(2) 0.7211(4) 0.0344(7) Uani 1 d . .
N2 N 1.2194(3) 0.3278(2) 0.6464(4) 0.0279(7) Uani 1 d . .
H1N H 1.2529(3) 0.3682(2) 0.6121(4) 0.033 Uiso 1 calc R .
H2N H 1.1505(3) 0.3273(2) 0.6401(4) 0.033 Uiso 1 calc R .
O1A O 1.4091(8) 0.0000 1.6761(13) 0.043(2) Uiso 0.50 d SP .
O1B O 1.4216(8) 0.0000 1.5479(13) 0.043(2) Uiso 0.50 d SP .
O2 O 1.5061(3) 0.1364(3) 1.7415(7) 0.0801(15) Uani 1 d . .
O3 O 1.5792(9) 0.0000 1.9689(14) 0.052(2) Uiso 0.50 d SP .

loop_
_atom_type_symbol
_atom_type_description
_atom_type_scat_dispersion_real
_atom_type_scat_dispersion_imag
_atom_type_scat_source
C C 0.0033 0.0016 'International Tables Vol C Tables 4.2.6.8 and 6.1.1.4'
H H 0.0000 0.0000 'International Tables Vol C Tables 4.2.6.8 and 6.1.1.4'
N N 0.0061 0.0033 'International Tables Vol C Tables 4.2.6.8 and 6.1.1.4'
O O 0.0106 0.0060 'International Tables Vol C Tables 4.2.6.8 and 6.1.1.4'
Cl Cl 0.1484 0.1585 'International Tables Vol C Tables 4.2.6.8 and 6.1.1.4'
Pt Pt -1.7033 8.3905 'International Tables Vol C Tables 4.2.6.8 and 6.1.1.4'

loop_
_geom_angle_atom_site_label_1
_geom_angle_atom_site_label_2
_geom_angle_atom_site_label_3
_geom_angle
_geom_angle_site_symmetry_1
_geom_angle_site_symmetry_3
_geom_angle_publ_flag
N1 Pt1 N1 180.0 . 5_757 ?
N1 Pt1 N1 91.0(2) . 2_757 ?
N1 Pt1 N1 89.0(2) 5_757 2_757 ?
N1 Pt1 N1 89.0(2) . 6 ?
N1 Pt1 N1 91.0(2) 5_757 6 ?
N1 Pt1 N1 180.0 2_757 6 ?
C6 N1 C2 119.4(3) . . ?
C6 N1 Pt1 120.1(2) . . ?
C2 N1 Pt1 120.5(2) . . ?
N1 C2 C3 121.2(3) . . ?
C2 C3 C4 120.1(3) . . ?
C5 C4 C3 117.9(3) . . ?
C5 C4 C7 122.8(3) . . ?
C3 C4 C7 119.3(3) . . ?
C6 C5 C4 120.0(3) . . ?
N1 C6 C5 121.2(3) . . ?
O C7 N2 123.4(4) . . ?
O C7 C4 120.3(3) . . ?
N2 C7 C4 116.3(3) . . ?

loop_
_geom_bond_atom_site_label_1
_geom_bond_atom_site_label_2
_geom_bond_distance
_geom_bond_site_symmetry_2
_geom_bond_publ_flag
Pt1 N1 2.023(3) . ?
Pt1 N1 2.023(3) 5_757 ?
Pt1 N1 2.023(3) 2_757 ?
Pt1 N1 2.023(3) 6 ?
N1 C6 1.346(4) . ?
N1 C2 1.352(5) . ?
C2 C3 1.375(5) . ?
C3 C4 1.392(5) . ?
C4 C5 1.382(5) . ?
C4 C7 1.506(5) . ?
C5 C6 1.385(5) . ?
C7 O 1.241(5) . ?
C7 N2 1.329(5) . ?
O1A O1B 1.025(13) . ?
